data_7228901
loop_
_publ_author_name
'Zhang, Lili'
'Zhou, Xiao'
'Li, Pengfei'
'Liu, Zhantao'
'Liu, Yang'
'Sun, Yong'
'Li, Wenjun'

_publ_section_title
;
 Asymmetric synthesis of chromene skeletons via organocatalytic domino
 reactions of in situ generated ortho-quinone methide with malononitrile
 and \b-functionalized ketone
;
_journal_issue 62
_journal_name_full 'RSC Adv.'
_journal_page_first 39216
_journal_paper_doi 10.1039/C7RA08157J
_journal_volume 7
_journal_year 2017
_chemical_absolute_configuration ad
_chemical_formula_moiety 'C31 H34 Br N O3'
_chemical_formula_sum 'C31 H34 Br N O3'
_chemical_formula_weight 548.50
_space_group_crystal_system monoclinic
_space_group_IT_number 5
_space_group_name_Hall 'C 2y'
_space_group_name_H-M_alt 'C 1 2 1'
_symmetry_space_group_name_Hall 'C 2y'
_symmetry_space_group_name_H-M 'C 1 2 1'
_atom_sites_solution_hydrogens geom
_atom_sites_solution_primary dual
_audit_creation_date 2017-04-21
_audit_creation_method
;
Olex2 1.2
(compiled 2017.03.28 svn.r3405 for OlexSys, GUI svn.r5335)
;
_audit_update_record
;
2017-04-21 deposited with the CCDC.
2017-07-26 downloaded from the CCDC.
;
_cell_angle_alpha 90
_cell_angle_beta 114.589(3)
_cell_angle_gamma 90
_cell_formula_units_Z 4
_cell_length_a 23.095(3)
_cell_length_b 9.4325(9)
_cell_length_c 14.3653(14)
_cell_measurement_reflns_used 9945
_cell_measurement_temperature 150
_cell_measurement_theta_max 25.62
_cell_measurement_theta_min 2.37
_cell_volume 2845.6(5)
_computing_cell_refinement 'SAINT v8.37A (Bruker, 2015)'
_computing_data_reduction 'SAINT v8.37A (Bruker, 2015)'
_computing_molecular_graphics 'Olex2 (Dolomanov et al., 2009)'
_computing_publication_material 'Olex2 (Dolomanov et al., 2009)'
_computing_structure_refinement 'XL (Sheldrick, 2008)'
_computing_structure_solution 'ShelXT (Sheldrick, 2015)'
_diffrn_ambient_temperature 150.0
_diffrn_detector 'Bruker APEX2 area detector'
_diffrn_detector_area_resol_mean 7.9
_diffrn_detector_type 'CCD area detector'
_diffrn_measured_fraction_theta_full 0.999
_diffrn_measured_fraction_theta_max 0.995
_diffrn_measurement_device 'three-circle diffractometer'
_diffrn_measurement_device_type 'Bruker APEX-II CCD'
_diffrn_measurement_method '\f and \w scans'
_diffrn_radiation_monochromator 'mirror optics'
_diffrn_radiation_probe x-ray
_diffrn_radiation_type MoK\a
_diffrn_radiation_wavelength 0.71073
_diffrn_reflns_av_R_equivalents 0.0580
_diffrn_reflns_av_unetI/netI 0.0455
_diffrn_reflns_Laue_measured_fraction_full 0.999
_diffrn_reflns_Laue_measured_fraction_max 0.995
_diffrn_reflns_limit_h_max 30
_diffrn_reflns_limit_h_min -30
_diffrn_reflns_limit_k_max 12
_diffrn_reflns_limit_k_min -12
_diffrn_reflns_limit_l_max 18
_diffrn_reflns_limit_l_min -17
_diffrn_reflns_number 35274
_diffrn_reflns_point_group_measured_fraction_full 0.999
_diffrn_reflns_point_group_measured_fraction_max 0.993
_diffrn_reflns_theta_full 25.242
_diffrn_reflns_theta_max 27.562
_diffrn_reflns_theta_min 2.367
_diffrn_source 'microfocus sealed X-ray tube'
_diffrn_source_type 'Incoatec I\ms'
_diffrn_standards_number 0
_exptl_absorpt_coefficient_mu 1.475
_exptl_absorpt_correction_T_max 0.7456
_exptl_absorpt_correction_T_min 0.5909
_exptl_absorpt_correction_type multi-scan
_exptl_absorpt_process_details
'SADABS-2014/5 (Bruker,2014/5) was used for absorption correction. wR2(int) was 0.0712 before and 0.0484 after correction. The Ratio of minimum to maximum transmission is 0.8871. The \l/2 correction factor is Not present.'
_exptl_crystal_colour colourless
_exptl_crystal_colour_primary colourless
_exptl_crystal_density_diffrn 1.280
_exptl_crystal_description block
_exptl_crystal_F_000 1144
_exptl_crystal_size_max 0.4
_exptl_crystal_size_mid 0.24
_exptl_crystal_size_min 0.22
_refine_diff_density_max 0.738
_refine_diff_density_min -0.785
_refine_diff_density_rms 0.059
_refine_ls_abs_structure_details
;
 Flack x determined using 1939 quotients [(I+)-(I-)]/[(I+)+(I-)]
 (Parsons, Flack and Wagner, Acta Cryst. B69 (2013) 249-259).
;
_refine_ls_abs_structure_Flack -0.012(3)
_refine_ls_extinction_method none
_refine_ls_goodness_of_fit_ref 1.057
_refine_ls_hydrogen_treatment constr
_refine_ls_matrix_type full
_refine_ls_number_parameters 333
_refine_ls_number_reflns 6549
_refine_ls_number_restraints 2
_refine_ls_restrained_S_all 1.057
_refine_ls_R_factor_all 0.0742
_refine_ls_R_factor_gt 0.0478
_refine_ls_shift/su_max 0.001
_refine_ls_shift/su_mean 0.000
_refine_ls_structure_factor_coef Fsqd
_refine_ls_weighting_details 'w=1/[\s^2^(Fo^2^)+(0.0282P)^2^+4.3054P] where P=(Fo^2^+2Fc^2^)/3'
_refine_ls_weighting_scheme calc
_refine_ls_wR_factor_gt 0.0875
_refine_ls_wR_factor_ref 0.0964
_reflns_Friedel_coverage 0.882
_reflns_Friedel_fraction_full 0.999
_reflns_Friedel_fraction_max 0.991
_reflns_number_gt 5131
_reflns_number_total 6549
_reflns_threshold_expression 'I > 2\s(I)'
_cod_data_source_file c7ra08157j2.cif
_cod_data_source_block mo_cxy0021_0m
_cod_database_code 7228901
_shelx_shelxl_version_number 2014/7
_shelx_space_group_comment
;
The symmetry employed for this shelxl refinement is uniquely defined
by the following loop, which should always be used as a source of
symmetry information in preference to the above space-group names.
They are only intended as comments.
;
_olex2_refinement_description
;
1. Fixed Uiso
 At 1.2 times of:
  All C(H) groups, All N(H) groups
 At 1.5 times of:
  All C(H,H,H) groups, All O(H) groups
2. Restrained distances
 H3-H26C
 2 with sigma of 0.02
3.a Ternary CH refined with riding coordinates:
 C7(H7)
3.b Aromatic/amide H refined with riding coordinates:
 N1(H1), C2(H2), C3(H3A), C5(H5), C13(H13), C14(H14), C15(H15), C16(H16),
 C17(H17), C19(H19), C23(H23)
3.c Idealised Me refined as rotating group:
 C10(H10A,H10B,H10C), C25(H25A,H25B,H25C), C26(H26A,H26B,H26C), C27(H27A,H27B,
 H27C), C29(H29A,H29B,H29C), C30(H30A,H30B,H30C), C31(H31A,H31B,H31C)
3.d Idealised tetrahedral OH refined as rotating group:
 O3(H3)
;
_olex2_submission_special_instructions 'No special instructions were received'

loop_
_space_group_symop_operation_xyz
'x, y, z'
'-x, y, -z'
'x+1/2, y+1/2, z'
'-x+1/2, y+1/2, -z'

loop_
_atom_site_label
_atom_site_type_symbol
_atom_site_fract_x
_atom_site_fract_y
_atom_site_fract_z
_atom_site_U_iso_or_equiv
_atom_site_adp_type
_atom_site_occupancy
_atom_site_site_symmetry_order
_atom_site_calc_flag
_atom_site_refinement_flags_posn
Br1 Br 0.60312(2) 0.71671(9) 0.97982(3) 0.0672(2) Uani 1 1 d .
O1 O 0.41795(11) 0.6630(3) 0.53787(19) 0.0244(6) Uani 1 1 d .
O2 O 0.24928(13) 0.8917(3) 0.5537(2) 0.0306(7) Uani 1 1 d .
O3 O 0.25862(16) 0.3230(4) 0.8656(2) 0.0487(9) Uani 1 1 d .
H3 H 0.2788 0.3212 0.9295 0.073 Uiso 1 1 calc DGR
N1 N 0.21493(14) 0.6709(3) 0.4921(3) 0.0238(7) Uani 1 1 d .
H1 H 0.2281 0.5884 0.4798 0.029 Uiso 1 1 calc R
C1 C 0.45754(16) 0.6780(4) 0.6405(3) 0.0222(8) Uani 1 1 d .
C2 C 0.52220(18) 0.6604(4) 0.6658(3) 0.0306(10) Uani 1 1 d .
H2 H 0.5365 0.6407 0.6140 0.037 Uiso 1 1 calc R
C3 C 0.56523(19) 0.6717(5) 0.7665(3) 0.0363(11) Uani 1 1 d .
H3A H 0.6094 0.6579 0.7849 0.044 Uiso 1 1 calc R
C4 C 0.54371(17) 0.7031(6) 0.8407(3) 0.0373(10) Uani 1 1 d .
C5 C 0.47987(17) 0.7215(6) 0.8155(3) 0.0327(9) Uani 1 1 d .
H5 H 0.4659 0.7432 0.8675 0.039 Uiso 1 1 calc R
C6 C 0.43531(15) 0.7082(4) 0.7138(3) 0.0233(7) Uani 1 1 d .
C7 C 0.36506(15) 0.7250(5) 0.6869(2) 0.0217(7) Uani 1 1 d .
H7 H 0.3588 0.8211 0.7107 0.026 Uiso 1 1 calc R
C8 C 0.32794(14) 0.7210(4) 0.5710(2) 0.0199(7) Uani 1 1 d .
C9 C 0.35325(15) 0.6917(4) 0.5063(3) 0.0211(7) Uani 1 1 d .
C10 C 0.32122(17) 0.6878(5) 0.3919(3) 0.0310(9) Uani 1 1 d .
H10A H 0.3444 0.7487 0.3638 0.047 Uiso 1 1 calc GR
H10B H 0.2773 0.7217 0.3687 0.047 Uiso 1 1 calc GR
H10C H 0.3210 0.5902 0.3682 0.047 Uiso 1 1 calc GR
C11 C 0.26015(18) 0.7693(4) 0.5366(3) 0.0223(8) Uani 1 1 d .
C12 C 0.14836(17) 0.6848(4) 0.4626(3) 0.0302(9) Uani 1 1 d .
C13 C 0.1181(2) 0.8122(5) 0.4593(4) 0.0398(12) Uani 1 1 d .
H13 H 0.1417 0.8980 0.4773 0.048 Uiso 1 1 calc R
C14 C 0.0529(2) 0.8129(5) 0.4292(6) 0.0595(18) Uani 1 1 d .
H14 H 0.0322 0.8998 0.4293 0.071 Uiso 1 1 calc R
C15 C 0.0173(2) 0.6910(6) 0.3991(6) 0.0711(19) Uani 1 1 d .
H15 H -0.0276 0.6942 0.3765 0.085 Uiso 1 1 calc R
C16 C 0.0474(2) 0.5648(5) 0.4021(6) 0.066(2) Uani 1 1 d .
H16 H 0.0233 0.4798 0.3823 0.079 Uiso 1 1 calc R
C17 C 0.1128(2) 0.5608(5) 0.4340(5) 0.0469(14) Uani 1 1 d .
H17 H 0.1335 0.4729 0.4362 0.056 Uiso 1 1 calc R
C18 C 0.33898(18) 0.6162(4) 0.7383(3) 0.0246(8) Uani 1 1 d .
C19 C 0.36506(19) 0.4825(4) 0.7640(3) 0.0265(9) Uani 1 1 d .
H19 H 0.4004 0.4580 0.7495 0.032 Uiso 1 1 calc R
C20 C 0.3412(2) 0.3817(5) 0.8106(3) 0.0331(10) Uani 1 1 d .
C21 C 0.2865(2) 0.4205(5) 0.8246(3) 0.0335(10) Uani 1 1 d .
C22 C 0.2589(2) 0.5550(5) 0.8006(3) 0.0347(10) Uani 1 1 d .
C23 C 0.2873(2) 0.6518(4) 0.7586(3) 0.0295(9) Uani 1 1 d .
H23 H 0.2704 0.7451 0.7434 0.035 Uiso 1 1 calc R
C24 C 0.3774(2) 0.2425(6) 0.8524(3) 0.0469(13) Uani 1 1 d .
C25 C 0.3369(3) 0.1077(5) 0.8096(5) 0.0545(16) Uani 1 1 d .
H25A H 0.2983 0.1126 0.8222 0.082 Uiso 1 1 calc GR
H25B H 0.3617 0.0239 0.8438 0.082 Uiso 1 1 calc GR
H25C H 0.3249 0.1011 0.7358 0.082 Uiso 1 1 calc GR
C26 C 0.4031(3) 0.2468(7) 0.9709(4) 0.074(2) Uani 1 1 d .
H26A H 0.4337 0.3248 0.9976 0.111 Uiso 1 1 calc GR
H26B H 0.4244 0.1569 0.9995 0.111 Uiso 1 1 calc GR
H26C H 0.3677 0.2614 0.9905 0.111 Uiso 1 1 calc DGR
C27 C 0.4351(2) 0.2265(7) 0.8258(4) 0.0618(15) Uani 1 1 d .
H27A H 0.4205 0.2262 0.7512 0.093 Uiso 1 1 calc GR
H27B H 0.4570 0.1372 0.8540 0.093 Uiso 1 1 calc GR
H27C H 0.4644 0.3059 0.8551 0.093 Uiso 1 1 calc GR
C28 C 0.2015(3) 0.5976(6) 0.8215(4) 0.0483(14) Uani 1 1 d .
C29 C 0.2175(4) 0.5784(8) 0.9373(5) 0.083(2) Uani 1 1 d .
H29A H 0.2257 0.4780 0.9557 0.124 Uiso 1 1 calc GR
H29B H 0.1815 0.6110 0.9510 0.124 Uiso 1 1 calc GR
H29C H 0.2555 0.6341 0.9782 0.124 Uiso 1 1 calc GR
C30 C 0.1434(2) 0.5056(6) 0.7571(5) 0.0538(14) Uani 1 1 d .
H30A H 0.1331 0.5189 0.6842 0.081 Uiso 1 1 calc GR
H30B H 0.1069 0.5339 0.7708 0.081 Uiso 1 1 calc GR
H30C H 0.1533 0.4056 0.7752 0.081 Uiso 1 1 calc GR
C31 C 0.1823(3) 0.7519(6) 0.7919(6) 0.074(2) Uani 1 1 d .
H31A H 0.2176 0.8144 0.8328 0.111 Uiso 1 1 calc GR
H31B H 0.1449 0.7747 0.8049 0.111 Uiso 1 1 calc GR
H31C H 0.1720 0.7654 0.7191 0.111 Uiso 1 1 calc GR

loop_
_atom_site_aniso_label
_atom_site_aniso_U_11
_atom_site_aniso_U_22
_atom_site_aniso_U_33
_atom_site_aniso_U_23
_atom_site_aniso_U_13
_atom_site_aniso_U_12
Br1 0.0394(2) 0.1157(5) 0.0307(2) 0.0012(4) -0.00102(17) -0.0133(4)
O1 0.0170(11) 0.0321(16) 0.0242(13) -0.0020(11) 0.0086(10) -0.0029(11)
O2 0.0282(15) 0.0165(14) 0.0502(18) -0.0022(13) 0.0192(14) -0.0001(11)
O3 0.051(2) 0.065(2) 0.0316(17) 0.0076(16) 0.0194(16) -0.0251(18)
N1 0.0205(15) 0.0138(15) 0.0397(18) -0.0013(13) 0.0152(14) 0.0011(12)
C1 0.0217(16) 0.0195(19) 0.0237(17) 0.0012(15) 0.0077(14) -0.0081(15)
C2 0.0249(19) 0.036(2) 0.033(2) 0.0035(18) 0.0147(17) -0.0067(17)
C3 0.0196(18) 0.046(3) 0.038(2) 0.010(2) 0.0073(17) -0.0068(18)
C4 0.0300(19) 0.049(3) 0.0246(18) 0.004(2) 0.0027(15) -0.012(2)
C5 0.0312(18) 0.039(2) 0.0275(18) 0.000(2) 0.0119(15) -0.010(2)
C6 0.0219(15) 0.0184(19) 0.0302(17) 0.0034(18) 0.0112(13) -0.0064(18)
C7 0.0247(16) 0.0179(18) 0.0252(16) -0.0023(18) 0.0131(13) -0.0035(18)
C8 0.0210(15) 0.0125(16) 0.0279(16) 0.0029(17) 0.0119(13) -0.0026(16)
C9 0.0178(15) 0.0169(19) 0.0274(17) 0.0041(16) 0.0080(13) -0.0018(15)
C10 0.0247(18) 0.042(3) 0.0253(18) 0.0061(19) 0.0089(15) -0.003(2)
C11 0.0258(19) 0.017(2) 0.027(2) 0.0028(14) 0.0139(16) -0.0026(15)
C12 0.0201(17) 0.021(2) 0.054(2) -0.0039(19) 0.0202(17) -0.0020(17)
C13 0.025(2) 0.019(2) 0.079(4) -0.006(2) 0.025(2) -0.0005(18)
C14 0.034(3) 0.022(2) 0.131(6) -0.008(3) 0.042(3) 0.002(2)
C15 0.027(2) 0.032(3) 0.161(6) -0.011(4) 0.046(3) 0.001(2)
C16 0.027(3) 0.025(3) 0.151(7) -0.010(3) 0.040(3) -0.007(2)
C17 0.028(2) 0.018(2) 0.100(5) -0.007(3) 0.032(3) -0.0002(19)
C18 0.027(2) 0.027(2) 0.0210(19) -0.0019(16) 0.0112(16) -0.0072(17)
C19 0.025(2) 0.030(2) 0.024(2) 0.0001(17) 0.0094(17) -0.0069(17)
C20 0.031(2) 0.040(2) 0.021(2) 0.0054(19) 0.0036(18) -0.010(2)
C21 0.038(2) 0.044(3) 0.019(2) -0.0036(18) 0.0125(18) -0.018(2)
C22 0.039(2) 0.044(3) 0.030(2) -0.017(2) 0.023(2) -0.019(2)
C23 0.035(2) 0.029(2) 0.032(2) -0.0091(17) 0.0212(18) -0.0070(17)
C24 0.033(2) 0.045(3) 0.044(2) 0.021(2) -0.0024(18) -0.007(2)
C25 0.040(3) 0.040(3) 0.067(4) 0.021(3) 0.006(3) -0.004(2)
C26 0.058(3) 0.081(5) 0.048(3) 0.035(3) -0.014(2) -0.025(3)
C27 0.033(2) 0.045(3) 0.088(4) 0.027(4) 0.005(2) 0.004(3)
C28 0.055(3) 0.052(3) 0.061(3) -0.020(3) 0.047(3) -0.019(3)
C29 0.097(5) 0.112(6) 0.076(4) -0.048(4) 0.072(4) -0.047(4)
C30 0.044(3) 0.053(3) 0.081(4) -0.018(3) 0.043(3) -0.014(2)
C31 0.071(4) 0.055(4) 0.135(6) -0.035(4) 0.083(4) -0.015(3)

loop_
_atom_type_symbol
_atom_type_description
_atom_type_scat_dispersion_real
_atom_type_scat_dispersion_imag
_atom_type_scat_source
C C 0.0033 0.0016 'International Tables Vol C Tables 4.2.6.8 and 6.1.1.4'
H H 0.0000 0.0000 'International Tables Vol C Tables 4.2.6.8 and 6.1.1.4'
Br Br -0.2901 2.4595 'International Tables Vol C Tables 4.2.6.8 and 6.1.1.4'
N N 0.0061 0.0033 'International Tables Vol C Tables 4.2.6.8 and 6.1.1.4'
O O 0.0106 0.0060 'International Tables Vol C Tables 4.2.6.8 and 6.1.1.4'

loop_
_geom_angle_atom_site_label_1
_geom_angle_atom_site_label_2
_geom_angle_atom_site_label_3
_geom_angle
C1 O1 C9 118.1(3)
C21 O3 H3 109.5
C11 N1 H1 116.2
C11 N1 C12 127.5(3)
C12 N1 H1 116.2
O1 C1 C2 115.3(3)
C6 C1 O1 123.0(3)
C6 C1 C2 121.7(3)
C1 C2 H2 120.3
C3 C2 C1 119.5(4)
C3 C2 H2 120.3
C2 C3 H3A 120.2
C2 C3 C4 119.5(4)
C4 C3 H3A 120.2
C3 C4 Br1 119.4(3)
C5 C4 Br1 119.6(3)
C5 C4 C3 120.9(3)
C4 C5 H5 119.8
C4 C5 C6 120.4(3)
C6 C5 H5 119.8
C1 C6 C5 118.0(3)
C1 C6 C7 121.8(3)
C5 C6 C7 120.2(3)
C6 C7 H7 107.5
C6 C7 C8 109.5(3)
C6 C7 C18 113.7(3)
C8 C7 H7 107.5
C8 C7 C18 110.8(3)
C18 C7 H7 107.5
C9 C8 C7 124.3(3)
C9 C8 C11 122.6(3)
C11 C8 C7 112.8(3)
O1 C9 C10 109.0(3)
C8 C9 O1 122.8(3)
C8 C9 C10 128.2(3)
C9 C10 H10A 109.5
C9 C10 H10B 109.5
C9 C10 H10C 109.5
H10A C10 H10B 109.5
H10A C10 H10C 109.5
H10B C10 H10C 109.5
O2 C11 N1 124.1(3)
O2 C11 C8 119.4(3)
N1 C11 C8 116.4(3)
C13 C12 N1 124.0(3)
C13 C12 C17 119.6(3)
C17 C12 N1 116.3(3)
C12 C13 H13 120.5
C12 C13 C14 119.0(4)
C14 C13 H13 120.5
C13 C14 H14 119.2
C15 C14 C13 121.7(4)
C15 C14 H14 119.2
C14 C15 H15 120.4
C16 C15 C14 119.2(4)
C16 C15 H15 120.4
C15 C16 H16 119.9
C15 C16 C17 120.3(4)
C17 C16 H16 119.9
C12 C17 H17 119.9
C16 C17 C12 120.2(4)
C16 C17 H17 119.9
C19 C18 C7 121.8(3)
C19 C18 C23 119.0(4)
C23 C18 C7 119.2(4)
C18 C19 H19 118.9
C18 C19 C20 122.2(4)
C20 C19 H19 118.9
C19 C20 C21 116.5(4)
C19 C20 C24 120.6(4)
C21 C20 C24 122.7(4)
O3 C21 C20 119.4(4)
O3 C21 C22 117.5(4)
C22 C21 C20 123.0(4)
C21 C22 C23 116.9(4)
C21 C22 C28 122.2(4)
C23 C22 C28 120.9(4)
C18 C23 C22 122.2(4)
C18 C23 H23 118.9
C22 C23 H23 118.9
C20 C24 C25 114.0(3)
C20 C24 C26 107.7(5)
C20 C24 C27 111.8(4)
C25 C24 C26 110.5(4)
C27 C24 C25 105.3(5)
C27 C24 C26 107.4(4)
C24 C25 H25A 109.5
C24 C25 H25B 109.5
C24 C25 H25C 109.5
H25A C25 H25B 109.5
H25A C25 H25C 109.5
H25B C25 H25C 109.5
C24 C26 H26A 109.5
C24 C26 H26B 109.5
C24 C26 H26C 109.5
H26A C26 H26B 109.5
H26A C26 H26C 109.5
H26B C26 H26C 109.5
C24 C27 H27A 109.5
C24 C27 H27B 109.5
C24 C27 H27C 109.5
H27A C27 H27B 109.5
H27A C27 H27C 109.5
H27B C27 H27C 109.5
C22 C28 C29 109.8(5)
C22 C28 C30 110.1(4)
C30 C28 C29 109.7(4)
C31 C28 C22 111.7(4)
C31 C28 C29 108.6(5)
C31 C28 C30 106.8(5)
C28 C29 H29A 109.5
C28 C29 H29B 109.5
C28 C29 H29C 109.5
H29A C29 H29B 109.5
H29A C29 H29C 109.5
H29B C29 H29C 109.5
C28 C30 H30A 109.5
C28 C30 H30B 109.5
C28 C30 H30C 109.5
H30A C30 H30B 109.5
H30A C30 H30C 109.5
H30B C30 H30C 109.5
C28 C31 H31A 109.5
C28 C31 H31B 109.5
C28 C31 H31C 109.5
H31A C31 H31B 109.5
H31A C31 H31C 109.5
H31B C31 H31C 109.5

loop_
_geom_bond_atom_site_label_1
_geom_bond_atom_site_label_2
_geom_bond_distance
Br1 C4 1.900(4)
O1 C1 1.382(4)
O1 C9 1.396(4)
O2 C11 1.228(4)
O3 H3 0.8400
O3 C21 1.387(5)
N1 H1 0.8800
N1 C11 1.343(5)
N1 C12 1.421(4)
C1 C2 1.392(5)
C1 C6 1.380(5)
C2 H2 0.9500
C2 C3 1.376(6)
C3 H3A 0.9500
C3 C4 1.383(6)
C4 C5 1.375(5)
C5 H5 0.9500
C5 C6 1.399(5)
C6 C7 1.511(4)
C7 H7 1.0000
C7 C8 1.523(4)
C7 C18 1.528(5)
C8 C9 1.317(5)
C8 C11 1.503(5)
C9 C10 1.496(5)
C10 H10A 0.9800
C10 H10B 0.9800
C10 H10C 0.9800
C12 C13 1.381(6)
C12 C17 1.389(6)
C13 H13 0.9500
C13 C14 1.382(7)
C14 H14 0.9500
C14 C15 1.374(7)
C15 H15 0.9500
C15 C16 1.370(7)
C16 H16 0.9500
C16 C17 1.385(7)
C17 H17 0.9500
C18 C19 1.379(6)
C18 C23 1.383(6)
C19 H19 0.9500
C19 C20 1.401(6)
C20 C21 1.408(7)
C20 C24 1.537(7)
C21 C22 1.397(7)
C22 C23 1.398(6)
C22 C28 1.530(6)
C23 H23 0.9500
C24 C25 1.546(7)
C24 C26 1.553(7)
C24 C27 1.539(7)
C25 H25A 0.9800
C25 H25B 0.9800
C25 H25C 0.9800
C26 H26A 0.9800
C26 H26B 0.9800
C26 H26C 0.9800
C27 H27A 0.9800
C27 H27B 0.9800
C27 H27C 0.9800
C28 C29 1.558(9)
C28 C30 1.541(7)
C28 C31 1.529(9)
C29 H29A 0.9800
C29 H29B 0.9800
C29 H29C 0.9800
C30 H30A 0.9800
C30 H30B 0.9800
C30 H30C 0.9800
C31 H31A 0.9800
C31 H31B 0.9800
C31 H31C 0.9800
